data_7032088
loop_
_publ_author_name
'Inkpen, Michael S.'
'White, Andrew J. P.'
'Albrecht, Tim'
'Long, Nicholas J.'

_publ_section_title
;
 Avoiding problem reactions at the ferrocenyl-alkyne motif: a convenient
 synthesis of model, redox-active complexes for molecular electronics.
;
_journal_issue 41
_journal_name_full 'Dalton transactions (Cambridge, England : 2003)'
_journal_page_first 15287
_journal_page_last 15290
_journal_paper_doi 10.1039/c4dt02359e
_journal_volume 43
_journal_year 2014
_chemical_formula_moiety 'C36 H42 Fe S2 Si2'
_chemical_formula_sum 'C36 H42 Fe S2 Si2'
_chemical_formula_weight 650.84
_chemical_name_systematic
; 
 ? 
;
_space_group_crystal_system monoclinic
_space_group_IT_number 14
_space_group_name_Hall '-P 2yn'
_space_group_name_H-M_alt 'P 1 21/n 1'
_symmetry_space_group_name_Hall '-P 2yn'
_symmetry_space_group_name_H-M 'P 1 21/n 1'
_atom_sites_solution_hydrogens geom
_audit_creation_method SHELXL
_cell_angle_alpha 90
_cell_angle_beta 113.570(3)
_cell_angle_gamma 90
_cell_formula_units_Z 8
_cell_length_a 26.4392(7)
_cell_length_b 9.4335(3)
_cell_length_c 30.5460(9)
_cell_measurement_reflns_used 5787
_cell_measurement_temperature 173
_cell_measurement_theta_max 27.2830
_cell_measurement_theta_min 2.6230
_cell_volume 6983.0(4)
_computing_cell_refinement CrysAlisPro,
_computing_data_collection CrysAlisPro,
_computing_data_reduction CrysAlisPro,
_computing_molecular_graphics 'Bruker SHELXTL'
_computing_publication_material 'CIFTAB-2013 (Sheldrick, 2013)'
_computing_structure_refinement 'SHELXL-2013 (Sheldrick, 2013)'
_computing_structure_solution 'SHELXS-2013 (Sheldrick, 2013)'
_diffrn_ambient_temperature 173
_diffrn_detector_area_resol_mean 16.0382
_diffrn_measured_fraction_theta_full 0.988
_diffrn_measured_fraction_theta_max 0.817
_diffrn_measurement_device_type 'Agilent Xcalibur 3 E'
_diffrn_measurement_method 'omega scans'
_diffrn_radiation_type MoK\a
_diffrn_radiation_wavelength 0.71073
_diffrn_reflns_av_R_equivalents 0.0248
_diffrn_reflns_av_unetI/netI 0.0501
_diffrn_reflns_Laue_measured_fraction_full 0.988
_diffrn_reflns_Laue_measured_fraction_max 0.817
_diffrn_reflns_limit_h_max 32
_diffrn_reflns_limit_h_min -34
_diffrn_reflns_limit_k_max 11
_diffrn_reflns_limit_k_min -11
_diffrn_reflns_limit_l_max 40
_diffrn_reflns_limit_l_min -24
_diffrn_reflns_number 23289
_diffrn_reflns_point_group_measured_fraction_full 0.988
_diffrn_reflns_point_group_measured_fraction_max 0.817
_diffrn_reflns_theta_full 25.242
_diffrn_reflns_theta_max 27.991
_diffrn_reflns_theta_min 2.527
_diffrn_source 'Enhance (Mo) X-ray Source'
_exptl_absorpt_coefficient_mu 0.643
_exptl_absorpt_correction_T_max 0.989
_exptl_absorpt_correction_T_min 0.879
_exptl_absorpt_correction_type analytical
_exptl_absorpt_process_details
; 
CrysAlisPro, Agilent Technologies, 
Version 1.171.36.28 (release 01-02-2013 CrysAlis171 .NET) 
(compiled Feb  1 2013,16:14:44) 
Analytical numeric absorption correction using a multifaceted crystal 
model based on expressions derived by R.C. Clark & J.S. Reid. 
(Clark, R. C. & Reid, J. S. (1995). Acta Cryst. A51, 887-897) 
;
_exptl_crystal_colour Orange
_exptl_crystal_density_diffrn 1.238
_exptl_crystal_description 'platy needles'
_exptl_crystal_F_000 2752
_exptl_crystal_size_max 0.42
_exptl_crystal_size_mid 0.15
_exptl_crystal_size_min 0.02
_refine_diff_density_max 0.664
_refine_diff_density_min -0.464
_refine_diff_density_rms 0.060
_refine_ls_extinction_method none
_refine_ls_goodness_of_fit_ref 1.021
_refine_ls_hydrogen_treatment constr
_refine_ls_matrix_type full
_refine_ls_number_parameters 790
_refine_ls_number_reflns 13764
_refine_ls_number_restraints 347
_refine_ls_restrained_S_all 1.038
_refine_ls_R_factor_all 0.0711
_refine_ls_R_factor_gt 0.0440
_refine_ls_shift/su_max 0.001
_refine_ls_shift/su_mean 0.000
_refine_ls_structure_factor_coef Fsqd
_refine_ls_weighting_details 'w=1/[\s^2^(Fo^2^)+(0.0457P)^2^+3.1080P] where P=(Fo^2^+2Fc^2^)/3'
_refine_ls_weighting_scheme calc
_refine_ls_wR_factor_gt 0.0956
_refine_ls_wR_factor_ref 0.1076
_reflns_Friedel_coverage 0.000
_reflns_number_gt 10060
_reflns_number_total 13764
_reflns_threshold_expression 'I > 2\s(I)'
_cod_data_source_file c4dt02359e2.cif
_cod_data_source_block 1a
_cod_depositor_comments 'Adding full bibliography for 7032088.cif.'
_cod_database_code 7032088
_shelx_space_group_comment
; 
The symmetry employed for this shelxl refinement is uniquely defined 
by the following loop, which should always be used as a source of 
symmetry information in preference to the above space-group names. 
They are only intended as comments. 
;
_shelxl_version_number 2013-4

loop_
_space_group_symop_operation_xyz
'x, y, z'
'-x+1/2, y+1/2, -z+1/2'
'-x, -y, -z'
'x-1/2, -y-1/2, z-1/2'

loop_
_atom_site_label
_atom_site_type_symbol
_atom_site_fract_x
_atom_site_fract_y
_atom_site_fract_z
_atom_site_U_iso_or_equiv
_atom_site_adp_type
_atom_site_occupancy
_atom_site_site_symmetry_order
_atom_site_calc_flag
_atom_site_refinement_flags_posn
_atom_site_refinement_flags_adp
_atom_site_refinement_flags_occupancy
_atom_site_disorder_assembly
_atom_site_disorder_group
Fe1A Fe 0.59038(2) 0.68186(4) 0.12141(2) 0.02236(9) Uani 1 1 d . . . . .
S1A S 0.73724(3) 0.15554(8) 0.43580(2) 0.03868(18) Uani 1 1 d . . . . .
S2A S 0.72535(2) -0.14629(7) 0.34102(2) 0.02834(15) Uani 1 1 d . . . . .
Si1A Si 0.72804(3) 0.25250(10) 0.57664(3) 0.0408(2) Uani 1 1 d . . . . .
Si2A Si 0.62397(3) -0.27271(9) 0.42168(3) 0.03413(19) Uani 1 1 d . . . . .
C1A C 0.60861(10) 0.7196(3) 0.19279(8) 0.0241(5) Uani 1 1 d . . . . .
C2A C 0.55201(10) 0.7569(3) 0.16375(8) 0.0269(6) Uani 1 1 d . . . . .
H2AA H 0.5184 0.7158 0.1663 0.032 Uiso 1 1 calc R U . . .
C3A C 0.55277(11) 0.8630(3) 0.13127(8) 0.0321(6) Uani 1 1 d . . . . .
H3AA H 0.5195 0.9092 0.1066 0.039 Uiso 1 1 calc R U . . .
C4A C 0.60843(11) 0.8918(3) 0.13898(9) 0.0333(6) Uani 1 1 d . . . . .
H4AA H 0.6211 0.9620 0.1210 0.040 Uiso 1 1 calc R U . . .
C5A C 0.64284(11) 0.8030(3) 0.17666(8) 0.0282(6) Uani 1 1 d . . . . .
H5AA H 0.6841 0.7999 0.1898 0.034 Uiso 1 1 calc R U . . .
C6A C 0.62689(9) 0.6201(3) 0.23137(8) 0.0242(5) Uani 1 1 d . . . . .
C7A C 0.64318(9) 0.5411(3) 0.26458(8) 0.0253(6) Uani 1 1 d . . . . .
C8A C 0.66422(10) 0.4473(3) 0.30541(8) 0.0244(5) Uani 1 1 d . . . . .
C9A C 0.72104(10) 0.4183(3) 0.32682(9) 0.0308(6) Uani 1 1 d . . . . .
H9AA H 0.7451 0.4585 0.3139 0.037 Uiso 1 1 calc R U . . .
C10A C 0.74224(10) 0.3314(3) 0.36669(8) 0.0303(6) Uani 1 1 d . . . . .
H10A H 0.7808 0.3140 0.3812 0.036 Uiso 1 1 calc R U . . .
C11A C 0.70787(10) 0.2696(3) 0.38551(8) 0.0292(6) Uani 1 1 d . . . . .
C12A C 0.65118(11) 0.2968(3) 0.36396(9) 0.0335(6) Uani 1 1 d . . . . .
H12A H 0.6271 0.2543 0.3764 0.040 Uiso 1 1 calc R U . . .
C13A C 0.62994(10) 0.3854(3) 0.32464(9) 0.0318(6) Uani 1 1 d . . . . .
H13A H 0.5914 0.4042 0.3106 0.038 Uiso 1 1 calc R U . . .
C14A C 0.71593(11) 0.2411(3) 0.47931(9) 0.0342(6) Uani 1 1 d . . . . .
H14A H 0.7247 0.3435 0.4810 0.041 Uiso 1 1 calc R U . . .
H14B H 0.6755 0.2309 0.4691 0.041 Uiso 1 1 calc R U . . .
C15A C 0.74565(12) 0.1738(4) 0.52831(9) 0.0417(7) Uani 1 1 d . . . . .
H15A H 0.7859 0.1827 0.5376 0.050 Uiso 1 1 calc R U . . .
H15B H 0.7367 0.0714 0.5259 0.050 Uiso 1 1 calc R U . . .
C16A C 0.75464(18) 0.4353(4) 0.58869(13) 0.0795(13) Uani 1 1 d . . . . .
H16A H 0.7376 0.4924 0.5597 0.119 Uiso 1 1 calc R U . . .
H16B H 0.7948 0.4344 0.5986 0.119 Uiso 1 1 calc R U . . .
H16C H 0.7457 0.4762 0.6142 0.119 Uiso 1 1 calc R U . . .
C17A C 0.75977(14) 0.1415(4) 0.63180(10) 0.0602(10) Uani 1 1 d . . . . .
H17A H 0.8000 0.1430 0.6427 0.090 Uiso 1 1 calc R U . . .
H17B H 0.7465 0.0438 0.6246 0.090 Uiso 1 1 calc R U . . .
H17C H 0.7494 0.1797 0.6569 0.090 Uiso 1 1 calc R U . . .
C18A C 0.65146(13) 0.2533(5) 0.55701(13) 0.0712(12) Uani 1 1 d . . . . .
H18A H 0.6347 0.3116 0.5282 0.107 Uiso 1 1 calc R U . . .
H18B H 0.6421 0.2927 0.5825 0.107 Uiso 1 1 calc R U . . .
H18C H 0.6374 0.1561 0.5500 0.107 Uiso 1 1 calc R U . . .
C21A C 0.60527(9) 0.4710(3) 0.11274(8) 0.0242(5) Uani 1 1 d . . . . .
C22A C 0.54840(10) 0.5063(3) 0.08483(8) 0.0260(6) Uani 1 1 d . . . . .
H22A H 0.5155 0.4618 0.0876 0.031 Uiso 1 1 calc R U . . .
C23A C 0.54753(11) 0.6156(3) 0.05222(8) 0.0308(6) Uani 1 1 d . . . . .
H23A H 0.5137 0.6616 0.0283 0.037 Uiso 1 1 calc R U . . .
C24A C 0.60305(11) 0.6500(3) 0.06022(8) 0.0304(6) Uani 1 1 d . . . . .
H24A H 0.6149 0.7236 0.0427 0.037 Uiso 1 1 calc R U . . .
C25A C 0.63865(10) 0.5613(3) 0.09734(8) 0.0272(6) Uani 1 1 d . . . . .
H25A H 0.6799 0.5620 0.1105 0.033 Uiso 1 1 calc R U . . .
C26A C 0.62510(9) 0.3660(3) 0.14954(8) 0.0239(5) Uani 1 1 d . . . . .
C27A C 0.64328(9) 0.2800(3) 0.18056(8) 0.0234(5) Uani 1 1 d . . . . .
C28A C 0.66283(9) 0.1764(3) 0.21859(8) 0.0226(5) Uani 1 1 d . . . . .
C29A C 0.71892(9) 0.1390(3) 0.24052(8) 0.0244(5) Uani 1 1 d . . . . .
H29A H 0.7447 0.1815 0.2301 0.029 Uiso 1 1 calc R U . . .
C30A C 0.73680(9) 0.0405(3) 0.27735(8) 0.0254(6) Uani 1 1 d . . . . .
H30A H 0.7748 0.0161 0.2919 0.031 Uiso 1 1 calc R U . . .
C31A C 0.69965(9) -0.0230(3) 0.29324(8) 0.0232(5) Uani 1 1 d . . . . .
C32A C 0.64394(10) 0.0121(3) 0.27072(8) 0.0283(6) Uani 1 1 d . . . . .
H32A H 0.6180 -0.0322 0.2806 0.034 Uiso 1 1 calc R U . . .
C33A C 0.62609(10) 0.1104(3) 0.23426(8) 0.0277(6) Uani 1 1 d . . . . .
H33A H 0.5880 0.1335 0.2196 0.033 Uiso 1 1 calc R U . . .
C34A C 0.66595(10) -0.1759(3) 0.35548(8) 0.0286(6) Uani 1 1 d . . . . .
H34A H 0.6526 -0.0838 0.3622 0.034 Uiso 1 1 calc R U . . .
H34B H 0.6359 -0.2193 0.3277 0.034 Uiso 1 1 calc R U . . .
C35A C 0.68023(10) -0.2728(3) 0.39875(9) 0.0323(6) Uani 1 1 d . . . . .
H35A H 0.7152 -0.2406 0.4244 0.039 Uiso 1 1 calc R U . . .
H35B H 0.6858 -0.3705 0.3898 0.039 Uiso 1 1 calc R U . . .
C36A C 0.63083(15) -0.1068(4) 0.45676(13) 0.0671(11) Uani 1 1 d . . . . .
H36A H 0.6045 -0.1086 0.4720 0.101 Uiso 1 1 calc R U . . .
H36B H 0.6232 -0.0247 0.4354 0.101 Uiso 1 1 calc R U . . .
H36C H 0.6684 -0.0997 0.4814 0.101 Uiso 1 1 calc R U . . .
C37A C 0.63164(16) -0.4302(4) 0.46090(14) 0.0745(12) Uani 1 1 d . . . . .
H37A H 0.6022 -0.4296 0.4727 0.112 Uiso 1 1 calc R U . . .
H37B H 0.6676 -0.4265 0.4880 0.112 Uiso 1 1 calc R U . . .
H37C H 0.6291 -0.5170 0.4426 0.112 Uiso 1 1 calc R U . . .
C38A C 0.55428(12) -0.2793(4) 0.37139(11) 0.0544(9) Uani 1 1 d . . . . .
H38A H 0.5258 -0.2790 0.3843 0.082 Uiso 1 1 calc R U . . .
H38B H 0.5511 -0.3659 0.3527 0.082 Uiso 1 1 calc R U . . .
H38C H 0.5495 -0.1964 0.3508 0.082 Uiso 1 1 calc R U . . .
Fe1B Fe 0.37453(2) -0.18609(4) 0.00891(2) 0.02548(10) Uani 1 1 d . . . . .
S1B S 0.49293(4) 0.27775(9) 0.33338(3) 0.0499(2) Uani 1 1 d D . . . .
S2B S 0.49408(3) 0.58904(8) 0.24775(2) 0.03589(18) Uani 1 1 d . . . . .
Si1B Si 0.46550(10) 0.2619(3) 0.44100(8) 0.0630(7) Uani 0.528(2) 1 d D U P A 1
Si1D Si 0.4317(2) 0.2365(5) 0.4192(2) 0.0712(13) Uiso 0.333(3) 1 d D U P A 2
Si1F Si 0.4230(5) 0.2068(15) 0.4025(5) 0.096(4) Uiso 0.139(3) 1 d D U P A 3
Si2B Si 0.33261(4) 0.69662(12) 0.25900(4) 0.0585(3) Uani 1 1 d . . . . .
C1B C 0.38045(10) -0.2323(3) 0.07663(8) 0.0274(6) Uani 1 1 d . . . . .
C2B C 0.32536(11) -0.2564(3) 0.04187(9) 0.0334(6) Uani 1 1 d . . . . .
H2BA H 0.2910 -0.2095 0.0410 0.040 Uiso 1 1 calc R U . . .
C3B C 0.32845(12) -0.3598(3) 0.00921(10) 0.0381(7) Uani 1 1 d . . . . .
H3BA H 0.2965 -0.3975 -0.0190 0.046 Uiso 1 1 calc R U . . .
C4B C 0.38419(12) -0.3997(3) 0.02277(9) 0.0366(7) Uani 1 1 d . . . . .
H4BA H 0.3984 -0.4702 0.0060 0.044 Uiso 1 1 calc R U . . .
C5B C 0.41653(11) -0.3209(3) 0.06401(9) 0.0319(6) Uani 1 1 d . . . . .
H5BA H 0.4575 -0.3264 0.0814 0.038 Uiso 1 1 calc R U . . .
C6B C 0.39752(10) -0.1400(3) 0.11720(9) 0.0290(6) Uani 1 1 d . . . . .
C7B C 0.41347(10) -0.0665(3) 0.15219(9) 0.0309(6) Uani 1 1 d . . . . .
C8B C 0.43255(10) 0.0171(3) 0.19522(8) 0.0285(6) Uani 1 1 d . . . . .
C9B C 0.48723(11) 0.0053(3) 0.22877(9) 0.0346(6) Uani 1 1 d . . . . .
H9BA H 0.5120 -0.0571 0.2229 0.041 Uiso 1 1 calc R U . . .
C10B C 0.50526(11) 0.0843(3) 0.27051(9) 0.0375(7) Uani 1 1 d . . . . .
H10B H 0.5425 0.0765 0.2928 0.045 Uiso 1 1 calc R U . . .
C11B C 0.46965(11) 0.1743(3) 0.28016(9) 0.0318(6) Uani 1 1 d D . . . .
C12B C 0.41558(12) 0.1868(3) 0.24702(9) 0.0388(7) Uani 1 1 d . . . . .
H12B H 0.3909 0.2490 0.2531 0.047 Uiso 1 1 calc R U . . .
C13B C 0.39746(11) 0.1088(3) 0.20506(9) 0.0382(7) Uani 1 1 d . . . . .
H13B H 0.3603 0.1183 0.1827 0.046 Uiso 1 1 calc R U . . .
C14B C 0.5096(6) 0.1365(14) 0.3777(3) 0.070(3) Uani 0.528(2) 1 d D U P A 1
H14C H 0.4781 0.0699 0.3685 0.085 Uiso 0.528(2) 1 calc R U P A 1
H14D H 0.5419 0.0832 0.3778 0.085 Uiso 0.528(2) 1 calc R U P A 1
C15B C 0.5220(3) 0.1900(8) 0.42635(19) 0.0651(19) Uani 0.528(2) 1 d D U P A 1
H15C H 0.5501 0.2654 0.4331 0.078 Uiso 0.528(2) 1 calc R U P A 1
H15D H 0.5393 0.1115 0.4489 0.078 Uiso 0.528(2) 1 calc R U P A 1
C16B C 0.4010(4) 0.1555(14) 0.4145(4) 0.165(5) Uani 0.528(2) 1 d D U P A 1
H16D H 0.3881 0.1555 0.3796 0.248 Uiso 0.528(2) 1 calc R U P A 1
H16E H 0.3726 0.1972 0.4235 0.248 Uiso 0.528(2) 1 calc R U P A 1
H16F H 0.4083 0.0579 0.4263 0.248 Uiso 0.528(2) 1 calc R U P A 1
C17B C 0.4891(3) 0.2591(11) 0.5078(3) 0.095(3) Uani 0.528(2) 1 d D U P A 1
H17D H 0.5229 0.3151 0.5225 0.142 Uiso 0.528(2) 1 calc R U P A 1
H17E H 0.4964 0.1611 0.5193 0.142 Uiso 0.528(2) 1 calc R U P A 1
H17F H 0.4602 0.2995 0.5166 0.142 Uiso 0.528(2) 1 calc R U P A 1
C18B C 0.4529(4) 0.4483(8) 0.4213(3) 0.099(3) Uani 0.528(2) 1 d D U P A 1
H18D H 0.4408 0.4529 0.3865 0.149 Uiso 0.528(2) 1 calc R U P A 1
H18E H 0.4871 0.5028 0.4366 0.149 Uiso 0.528(2) 1 calc R U P A 1
H18F H 0.4243 0.4883 0.4303 0.149 Uiso 0.528(2) 1 calc R U P A 1
C14D C 0.5066(8) 0.142(2) 0.3777(5) 0.094(5) Uiso 0.333(3) 1 d D U P A 2
H14E H 0.5194 0.0543 0.3674 0.113 Uiso 0.333(3) 1 calc R U P A 2
H14F H 0.5355 0.1732 0.4084 0.113 Uiso 0.333(3) 1 calc R U P A 2
C15D C 0.4545(5) 0.1148(11) 0.3830(4) 0.075(4) Uiso 0.333(3) 1 d D U P A 2
H15E H 0.4571 0.0187 0.3968 0.090 Uiso 0.333(3) 1 calc R U P A 2
H15F H 0.4248 0.1118 0.3506 0.090 Uiso 0.333(3) 1 calc R U P A 2
C16D C 0.3608(5) 0.1867(19) 0.4131(6) 0.136(6) Uiso 0.333(3) 1 d D U P A 2
H16G H 0.3351 0.1948 0.3796 0.204 Uiso 0.333(3) 1 calc R U P A 2
H16H H 0.3491 0.2504 0.4327 0.204 Uiso 0.333(3) 1 calc R U P A 2
H16I H 0.3610 0.0888 0.4239 0.204 Uiso 0.333(3) 1 calc R U P A 2
C17D C 0.4775(6) 0.2177(18) 0.4831(4) 0.116(6) Uiso 0.333(3) 1 d D U P A 2
H17G H 0.4781 0.1183 0.4927 0.175 Uiso 0.333(3) 1 calc R U P A 2
H17H H 0.4637 0.2771 0.5023 0.175 Uiso 0.333(3) 1 calc R U P A 2
H17I H 0.5149 0.2476 0.4882 0.175 Uiso 0.333(3) 1 calc R U P A 2
C18D C 0.4284(7) 0.4217(12) 0.3987(6) 0.138(7) Uiso 0.333(3) 1 d D U P A 2
H18G H 0.4040 0.4273 0.3647 0.207 Uiso 0.333(3) 1 calc R U P A 2
H18H H 0.4654 0.4538 0.4033 0.207 Uiso 0.333(3) 1 calc R U P A 2
H18I H 0.4139 0.4823 0.4170 0.207 Uiso 0.333(3) 1 calc R U P A 2
C14F C 0.5181(8) 0.152(3) 0.3798(6) 0.055(6) Uiso 0.139(3) 1 d D U P A 3
H14G H 0.5381 0.0758 0.3710 0.067 Uiso 0.139(3) 1 calc R U P A 3
H14H H 0.5441 0.1978 0.4094 0.067 Uiso 0.139(3) 1 calc R U P A 3
C15F C 0.4714(8) 0.0912(16) 0.3879(7) 0.041(5) Uiso 0.139(3) 1 d D U P A 3
H15G H 0.4869 0.0216 0.4142 0.049 Uiso 0.139(3) 1 calc R U P A 3
H15H H 0.4490 0.0369 0.3589 0.049 Uiso 0.139(3) 1 calc R U P A 3
C16F C 0.3842(12) 0.097(3) 0.4287(12) 0.141(10) Uiso 0.139(3) 1 d D U P A 3
H16J H 0.4099 0.0539 0.4585 0.212 Uiso 0.139(3) 1 calc R U P A 3
H16K H 0.3642 0.0223 0.4061 0.212 Uiso 0.139(3) 1 calc R U P A 3
H16L H 0.3578 0.1568 0.4354 0.212 Uiso 0.139(3) 1 calc R U P A 3
C17F C 0.4630(12) 0.346(3) 0.4453(10) 0.118(7) Uiso 0.139(3) 1 d D U P A 3
H17J H 0.4895 0.3007 0.4743 0.177 Uiso 0.139(3) 1 calc R U P A 3
H17K H 0.4378 0.4058 0.4534 0.177 Uiso 0.139(3) 1 calc R U P A 3
H17L H 0.4829 0.4036 0.4307 0.177 Uiso 0.139(3) 1 calc R U P A 3
C18F C 0.3735(10) 0.292(3) 0.3472(8) 0.105(12) Uiso 0.139(3) 1 d D . P A 3
H18J H 0.3512 0.2193 0.3251 0.158 Uiso 0.139(3) 1 calc R U P A 3
H18K H 0.3939 0.3462 0.3321 0.158 Uiso 0.139(3) 1 calc R U P A 3
H18L H 0.3493 0.3564 0.3552 0.158 Uiso 0.139(3) 1 calc R U P A 3
C21B C 0.39310(11) 0.0240(3) 0.00550(8) 0.0301(6) Uani 1 1 d . . . . .
C22B C 0.33928(11) -0.0087(3) -0.03034(9) 0.0351(7) Uani 1 1 d . . . . .
H22B H 0.3037 0.0359 -0.0335 0.042 Uiso 1 1 calc R U . . .
C23B C 0.34586(12) -0.1157(3) -0.06029(9) 0.0387(7) Uani 1 1 d . . . . .
H23B H 0.3155 -0.1600 -0.0882 0.046 Uiso 1 1 calc R U . . .
C24B C 0.40264(12) -0.1508(3) -0.04357(9) 0.0380(7) Uani 1 1 d . . . . .
H24B H 0.4192 -0.2235 -0.0578 0.046 Uiso 1 1 calc R U . . .
C25B C 0.43196(11) -0.0653(3) -0.00301(9) 0.0330(6) Uani 1 1 d . . . . .
H25B H 0.4727 -0.0672 0.0163 0.040 Uiso 1 1 calc R U . . .
C26B C 0.40572(11) 0.1250(3) 0.04327(9) 0.0318(6) Uani 1 1 d . . . . .
C27B C 0.41791(11) 0.2082(3) 0.07560(9) 0.0303(6) Uani 1 1 d . . . . .
C28B C 0.43418(10) 0.3027(3) 0.11578(8) 0.0273(6) Uani 1 1 d . . . . .
C29B C 0.48818(10) 0.2947(3) 0.15159(9) 0.0315(6) Uani 1 1 d . . . . .
H29B H 0.5136 0.2282 0.1487 0.038 Uiso 1 1 calc R U . . .
C30B C 0.50414(10) 0.3828(3) 0.19074(9) 0.0320(6) Uani 1 1 d . . . . .
H30B H 0.5407 0.3763 0.2145 0.038 Uiso 1 1 calc R U . . .
C31B C 0.46800(10) 0.4811(3) 0.19623(8) 0.0262(6) Uani 1 1 d . . . . .
C32B C 0.41474(10) 0.4915(3) 0.16045(8) 0.0294(6) Uani 1 1 d . . . . .
H32B H 0.3896 0.5595 0.1631 0.035 Uiso 1 1 calc R U . . .
C33B C 0.39864(10) 0.4023(3) 0.12098(9) 0.0302(6) Uani 1 1 d . . . . .
H33B H 0.3623 0.4100 0.0970 0.036 Uiso 1 1 calc R U . . .
C34B C 0.43396(10) 0.6802(3) 0.24828(9) 0.0322(6) Uani 1 1 d . . . . .
H34C H 0.4468 0.7590 0.2715 0.039 Uiso 1 1 calc R U . . .
H34D H 0.4138 0.7226 0.2163 0.039 Uiso 1 1 calc R U . . .
C35B C 0.39350(11) 0.5917(3) 0.26051(10) 0.0394(7) Uani 1 1 d . . . . .
H35C H 0.4128 0.5508 0.2928 0.047 Uiso 1 1 calc R U . . .
H35D H 0.3803 0.5122 0.2376 0.047 Uiso 1 1 calc R U . . .
C36B C 0.2873(2) 0.5789(6) 0.2764(2) 0.120(2) Uani 1 1 d . . . . .
H36D H 0.3076 0.5449 0.3091 0.181 Uiso 1 1 calc R U . . .
H36E H 0.2757 0.4978 0.2545 0.181 Uiso 1 1 calc R U . . .
H36F H 0.2547 0.6319 0.2747 0.181 Uiso 1 1 calc R U . . .
C37B C 0.35733(17) 0.8484(5) 0.30168(15) 0.0802(13) Uani 1 1 d . . . . .
H37D H 0.3770 0.8120 0.3342 0.120 Uiso 1 1 calc R U . . .
H37E H 0.3257 0.9051 0.3003 0.120 Uiso 1 1 calc R U . . .
H37F H 0.3823 0.9077 0.2930 0.120 Uiso 1 1 calc R U . . .
C38B C 0.29441(15) 0.7646(5) 0.19674(16) 0.0888(15) Uani 1 1 d . . . . .
H38D H 0.2626 0.8209 0.1954 0.133 Uiso 1 1 calc R U . . .
H38E H 0.2816 0.6845 0.1746 0.133 Uiso 1 1 calc R U . . .
H38F H 0.3191 0.8241 0.1877 0.133 Uiso 1 1 calc R U . . .

loop_
_atom_site_aniso_label
_atom_site_aniso_U_11
_atom_site_aniso_U_22
_atom_site_aniso_U_33
_atom_site_aniso_U_23
_atom_site_aniso_U_13
_atom_site_aniso_U_12
Fe1A 0.02752(17) 0.0210(2) 0.01640(16) 0.00087(14) 0.00646(14) 0.00190(16)
S1A 0.0491(4) 0.0408(5) 0.0255(3) 0.0115(3) 0.0144(3) 0.0179(4)
S2A 0.0259(3) 0.0329(4) 0.0250(3) 0.0079(3) 0.0088(3) 0.0042(3)
Si1A 0.0388(4) 0.0567(6) 0.0261(4) 0.0053(4) 0.0120(3) 0.0058(4)
Si2A 0.0363(4) 0.0402(5) 0.0276(4) 0.0037(3) 0.0146(3) 0.0010(4)
C1A 0.0293(12) 0.0238(14) 0.0178(11) -0.0021(10) 0.0080(10) 0.0022(11)
C2A 0.0294(12) 0.0281(15) 0.0215(12) -0.0009(11) 0.0083(11) 0.0057(11)
C3A 0.0442(15) 0.0265(15) 0.0217(12) 0.0000(11) 0.0091(12) 0.0112(13)
C4A 0.0532(16) 0.0209(15) 0.0247(13) -0.0018(11) 0.0145(13) -0.0040(13)
C5A 0.0356(13) 0.0238(15) 0.0226(12) -0.0041(10) 0.0088(11) -0.0041(12)
C6A 0.0232(11) 0.0280(15) 0.0181(12) -0.0041(10) 0.0048(10) -0.0004(11)
C7A 0.0245(12) 0.0292(15) 0.0195(12) -0.0029(11) 0.0058(10) -0.0007(11)
C8A 0.0301(12) 0.0244(14) 0.0149(11) -0.0012(10) 0.0051(10) 0.0017(11)
C9A 0.0296(13) 0.0370(17) 0.0266(13) 0.0038(12) 0.0122(11) 0.0040(12)
C10A 0.0268(12) 0.0372(17) 0.0237(12) 0.0021(11) 0.0066(11) 0.0104(12)
C11A 0.0341(13) 0.0311(16) 0.0175(12) 0.0012(10) 0.0050(11) 0.0049(12)
C12A 0.0340(13) 0.0396(18) 0.0256(13) 0.0050(12) 0.0105(11) -0.0056(13)
C13A 0.0264(12) 0.0367(17) 0.0252(13) 0.0045(12) 0.0028(11) 0.0008(12)
C14A 0.0365(14) 0.0379(17) 0.0253(13) 0.0035(12) 0.0094(12) 0.0081(13)
C15A 0.0413(15) 0.054(2) 0.0253(13) 0.0065(13) 0.0086(12) 0.0091(15)
C16A 0.099(3) 0.070(3) 0.046(2) -0.0078(19) 0.004(2) -0.010(2)
C17A 0.061(2) 0.087(3) 0.0343(17) 0.0191(17) 0.0219(16) 0.014(2)
C18A 0.0498(19) 0.109(4) 0.062(2) 0.018(2) 0.0300(18) 0.015(2)
C21A 0.0272(12) 0.0223(14) 0.0208(12) -0.0014(10) 0.0072(10) 0.0014(11)
C22A 0.0276(12) 0.0226(14) 0.0214(12) -0.0051(10) 0.0031(10) 0.0017(11)
C23A 0.0405(14) 0.0271(15) 0.0181(12) -0.0012(10) 0.0048(11) 0.0057(13)
C24A 0.0481(15) 0.0241(15) 0.0212(12) -0.0013(10) 0.0161(12) -0.0016(13)
C25A 0.0316(12) 0.0283(15) 0.0222(12) -0.0037(11) 0.0110(11) 0.0006(12)
C26A 0.0230(11) 0.0219(14) 0.0250(12) -0.0039(11) 0.0076(10) -0.0003(11)
C27A 0.0219(11) 0.0238(14) 0.0212(12) -0.0024(10) 0.0052(10) 0.0000(11)
C28A 0.0267(11) 0.0197(13) 0.0186(11) -0.0037(10) 0.0062(10) 0.0029(11)
C29A 0.0233(11) 0.0233(14) 0.0257(12) -0.0002(10) 0.0090(10) -0.0023(11)
C30A 0.0185(11) 0.0299(15) 0.0241(12) 0.0008(11) 0.0044(10) 0.0029(11)
C31A 0.0246(11) 0.0232(14) 0.0190(11) -0.0015(10) 0.0058(10) 0.0006(11)
C32A 0.0243(12) 0.0319(16) 0.0284(13) 0.0039(11) 0.0102(11) 0.0018(11)
C33A 0.0219(11) 0.0307(16) 0.0272(13) 0.0028(11) 0.0063(10) 0.0046(11)
C34A 0.0277(12) 0.0343(16) 0.0252(12) 0.0005(11) 0.0120(11) 0.0008(12)
C35A 0.0318(13) 0.0374(17) 0.0265(13) 0.0061(12) 0.0106(11) 0.0006(12)
C36A 0.079(2) 0.071(3) 0.066(2) -0.028(2) 0.044(2) -0.019(2)
C37A 0.081(2) 0.081(3) 0.082(3) 0.045(2) 0.054(2) 0.026(2)
C38A 0.0395(16) 0.074(3) 0.0478(18) -0.0038(17) 0.0154(15) -0.0035(17)
Fe1B 0.03024(18) 0.0235(2) 0.01914(17) -0.00073(14) 0.00609(15) -0.00368(16)
S1B 0.0651(5) 0.0493(5) 0.0293(4) -0.0096(3) 0.0126(4) 0.0110(4)
S2B 0.0295(3) 0.0450(5) 0.0276(3) -0.0095(3) 0.0056(3) 0.0003(3)
Si1B 0.0524(12) 0.0860(18) 0.0517(12) -0.0107(11) 0.0220(10) -0.0012(12)
Si2B 0.0510(5) 0.0541(7) 0.0857(7) -0.0225(5) 0.0434(5) -0.0112(5)
C1B 0.0342(13) 0.0247(15) 0.0242(12) 0.0031(10) 0.0125(11) -0.0021(12)
C2B 0.0324(13) 0.0319(16) 0.0349(14) 0.0036(12) 0.0124(12) -0.0062(12)
C3B 0.0450(16) 0.0310(17) 0.0334(15) -0.0010(12) 0.0104(13) -0.0156(14)
C4B 0.0582(18) 0.0208(15) 0.0301(14) -0.0016(11) 0.0169(14) 0.0009(14)
C5B 0.0395(14) 0.0264(15) 0.0270(13) 0.0037(11) 0.0104(12) -0.0006(13)
C6B 0.0355(13) 0.0275(15) 0.0259(13) 0.0055(11) 0.0144(11) 0.0017(12)
C7B 0.0375(14) 0.0278(16) 0.0283(13) 0.0051(11) 0.0143(12) 0.0019(12)
C8B 0.0397(14) 0.0238(15) 0.0245(12) 0.0021(10) 0.0156(11) -0.0043(12)
C9B 0.0364(14) 0.0324(17) 0.0380(15) -0.0051(12) 0.0181(13) -0.0009(13)
C10B 0.0317(13) 0.0477(19) 0.0297(14) -0.0036(13) 0.0087(12) -0.0001(14)
C11B 0.0430(15) 0.0279(15) 0.0259(13) 0.0006(11) 0.0151(12) 0.0000(13)
C12B 0.0452(15) 0.0367(18) 0.0341(15) -0.0002(13) 0.0155(13) 0.0144(14)
C13B 0.0387(15) 0.0353(18) 0.0336(15) 0.0014(13) 0.0071(13) 0.0074(14)
C14B 0.104(6) 0.079(5) 0.022(3) 0.008(3) 0.018(3) 0.036(4)
C15B 0.088(4) 0.072(5) 0.034(3) -0.003(3) 0.022(3) 0.014(4)
C16B 0.144(9) 0.198(11) 0.142(9) -0.021(9) 0.045(8) -0.073(9)
C17B 0.071(5) 0.155(8) 0.075(5) -0.012(6) 0.046(4) -0.006(5)
C18B 0.117(7) 0.107(7) 0.091(6) -0.018(5) 0.060(6) 0.026(6)
C21B 0.0416(14) 0.0225(14) 0.0210(12) 0.0016(10) 0.0071(11) -0.0071(12)
C22B 0.0387(14) 0.0322(17) 0.0245(13) 0.0065(12) 0.0021(12) -0.0003(13)
C23B 0.0523(17) 0.0362(18) 0.0196(13) 0.0026(11) 0.0059(13) -0.0102(15)
C24B 0.0581(18) 0.0343(17) 0.0266(13) -0.0021(12) 0.0222(14) -0.0065(14)
C25B 0.0371(14) 0.0355(17) 0.0277(13) 0.0033(12) 0.0145(12) -0.0089(13)
C26B 0.0398(14) 0.0232(15) 0.0286(13) 0.0048(11) 0.0098(12) -0.0047(12)
C27B 0.0353(13) 0.0233(15) 0.0279(13) 0.0031(11) 0.0082(12) -0.0048(12)
C28B 0.0325(13) 0.0257(15) 0.0205(12) 0.0032(10) 0.0072(11) -0.0087(12)
C29B 0.0308(13) 0.0278(16) 0.0333(14) -0.0011(11) 0.0100(12) 0.0019(12)
C30B 0.0247(12) 0.0362(17) 0.0283(13) -0.0040(12) 0.0033(11) 0.0000(12)
C31B 0.0275(12) 0.0264(15) 0.0222(12) 0.0014(10) 0.0074(10) -0.0042(11)
C32B 0.0260(12) 0.0326(16) 0.0265(13) 0.0018(11) 0.0075(11) 0.0032(12)
C33B 0.0261(12) 0.0321(16) 0.0256(13) 0.0032(11) 0.0033(11) -0.0056(12)
C34B 0.0371(14) 0.0291(16) 0.0309(13) -0.0029(12) 0.0141(12) -0.0011(13)
C35B 0.0459(16) 0.0351(18) 0.0434(16) 0.0014(13) 0.0243(14) -0.0029(14)
C36B 0.111(4) 0.108(5) 0.195(6) -0.039(4) 0.117(4) -0.043(3)
C37B 0.089(3) 0.073(3) 0.101(3) -0.037(2) 0.061(3) -0.014(2)
C38B 0.053(2) 0.085(3) 0.105(3) -0.015(3) 0.008(2) 0.025(2)

loop_
_atom_type_symbol
_atom_type_description
_atom_type_scat_dispersion_real
_atom_type_scat_dispersion_imag
_atom_type_scat_source
C C 0.0033 0.0016 'International Tables Vol C Tables 4.2.6.8 and 6.1.1.4'
H H 0.0000 0.0000 'International Tables Vol C Tables 4.2.6.8 and 6.1.1.4'
Fe Fe 0.3463 0.8444 'International Tables Vol C Tables 4.2.6.8 and 6.1.1.4'
S S 0.1246 0.1234 'International Tables Vol C Tables 4.2.6.8 and 6.1.1.4'
Si Si 0.0817 0.0704 'International Tables Vol C Tables 4.2.6.8 and 6.1.1.4'

loop_
_geom_angle_atom_site_label_1
_geom_angle_atom_site_label_2
_geom_angle_atom_site_label_3
_geom_angle
C24A Fe1A C5A 121.94(11)
C24A Fe1A C25A 40.53(10)
C5A Fe1A C25A 106.90(10)
C24A Fe1A C23A 40.65(10)
C5A Fe1A C23A 158.25(11)
C25A Fe1A C23A 68.24(10)
C24A Fe1A C22A 68.64(11)
C5A Fe1A C22A 159.39(10)
C25A Fe1A C22A 68.72(10)
C23A Fe1A C22A 40.63(10)
C24A Fe1A C4A 105.89(11)
C5A Fe1A C4A 40.45(10)
C25A Fe1A C4A 120.94(11)
C23A Fe1A C4A 122.40(10)
C22A Fe1A C4A 159.26(10)
C24A Fe1A C3A 121.33(10)
C5A Fe1A C3A 67.95(10)
C25A Fe1A C3A 156.64(11)
C23A Fe1A C3A 107.63(10)
C22A Fe1A C3A 124.09(10)
C4A Fe1A C3A 40.37(11)
C24A Fe1A C2A 157.45(10)
C5A Fe1A C2A 68.47(10)
C25A Fe1A C2A 161.29(10)
C23A Fe1A C2A 122.82(10)
C22A Fe1A C2A 108.85(11)
C4A Fe1A C2A 68.09(11)
C3A Fe1A C2A 40.17(10)
C24A Fe1A C21A 68.44(10)
C5A Fe1A C21A 122.76(10)
C25A Fe1A C21A 40.77(10)
C23A Fe1A C21A 68.31(10)
C22A Fe1A C21A 40.88(9)
C4A Fe1A C21A 157.56(10)
C3A Fe1A C21A 161.11(11)
C2A Fe1A C21A 125.30(10)
C24A Fe1A C1A 158.97(10)
C5A Fe1A C1A 40.56(10)
C25A Fe1A C1A 123.85(9)
C23A Fe1A C1A 159.56(11)
C22A Fe1A C1A 123.99(10)
C4A Fe1A C1A 68.11(10)
C3A Fe1A C1A 68.00(10)
C2A Fe1A C1A 40.98(9)
C21A Fe1A C1A 108.96(10)
C11A S1A C14A 101.88(12)
C31A S2A C34A 102.52(11)
C16A Si1A C18A 109.8(2)
C16A Si1A C15A 109.48(18)
C18A Si1A C15A 109.16(16)
C16A Si1A C17A 110.21(17)
C18A Si1A C17A 109.21(17)
C15A Si1A C17A 108.97(15)
C36A Si2A C37A 109.79(19)
C36A Si2A C38A 109.73(17)
C37A Si2A C38A 108.62(18)
C36A Si2A C35A 107.73(15)
C37A Si2A C35A 109.85(15)
C38A Si2A C35A 111.11(13)
C5A C1A C6A 126.4(2)
C5A C1A C2A 107.3(2)
C6A C1A C2A 126.2(2)
C5A C1A Fe1A 69.11(13)
C6A C1A Fe1A 127.99(18)
C2A C1A Fe1A 69.34(13)
C3A C2A C1A 107.5(2)
C3A C2A Fe1A 69.78(15)
C1A C2A Fe1A 69.68(14)
C2A C3A C4A 108.9(2)
C2A C3A Fe1A 70.05(15)
C4A C3A Fe1A 69.76(15)
C3A C4A C5A 107.9(2)
C3A C4A Fe1A 69.87(15)
C5A C4A Fe1A 69.52(15)
C4A C5A C1A 108.4(2)
C4A C5A Fe1A 70.03(14)
C1A C5A Fe1A 70.33(13)
C7A C6A C1A 177.6(3)
C6A C7A C8A 178.6(3)
C13A C8A C9A 118.6(2)
C13A C8A C7A 122.0(2)
C9A C8A C7A 119.4(2)
C10A C9A C8A 120.4(2)
C11A C10A C9A 120.8(2)
C10A C11A C12A 119.1(2)
C10A C11A S1A 118.76(19)
C12A C11A S1A 122.2(2)
C13A C12A C11A 120.4(3)
C12A C13A C8A 120.9(2)
C15A C14A S1A 110.07(19)
C14A C15A Si1A 114.6(2)
C26A C21A C25A 126.0(2)
C26A C21A C22A 126.4(2)
C25A C21A C22A 107.6(2)
C26A C21A Fe1A 126.49(17)
C25A C21A Fe1A 69.13(15)
C22A C21A Fe1A 69.24(14)
C23A C22A C21A 107.6(2)
C23A C22A Fe1A 69.63(14)
C21A C22A Fe1A 69.87(14)
C24A C23A C22A 108.4(2)
C24A C23A Fe1A 69.41(14)
C22A C23A Fe1A 69.74(13)
C25A C24A C23A 108.1(2)
C25A C24A Fe1A 69.89(14)
C23A C24A Fe1A 69.94(15)
C24A C25A C21A 108.3(2)
C24A C25A Fe1A 69.58(15)
C21A C25A Fe1A 70.09(14)
C27A C26A C21A 177.9(3)
C26A C27A C28A 177.2(3)
C33A C28A C29A 118.2(2)
C33A C28A C27A 120.3(2)
C29A C28A C27A 121.5(2)
C30A C29A C28A 120.4(2)
C29A C30A C31A 120.7(2)
C30A C31A C32A 118.6(2)
C30A C31A S2A 118.47(17)
C32A C31A S2A 122.90(19)
C33A C32A C31A 120.8(2)
C32A C33A C28A 121.2(2)
C35A C34A S2A 111.40(17)
C34A C35A Si2A 111.36(17)
C3B Fe1B C25B 159.08(12)
C3B Fe1B C24B 122.53(12)
C25B Fe1B C24B 40.65(10)
C3B Fe1B C5B 68.07(11)
C25B Fe1B C5B 107.19(11)
C24B Fe1B C5B 119.85(12)
C3B Fe1B C2B 40.65(11)
C25B Fe1B C2B 158.63(11)
C24B Fe1B C2B 159.92(11)
C5B Fe1B C2B 68.69(11)
C3B Fe1B C23B 106.80(11)
C25B Fe1B C23B 68.31(11)
C24B Fe1B C23B 40.52(12)
C5B Fe1B C23B 154.77(12)
C2B Fe1B C23B 124.50(11)
C3B Fe1B C22B 121.61(11)
C25B Fe1B C22B 68.75(11)
C24B Fe1B C22B 68.41(12)
C5B Fe1B C22B 163.21(11)
C2B Fe1B C22B 108.80(12)
C23B Fe1B C22B 40.47(11)
C3B Fe1B C4B 40.33(11)
C25B Fe1B C4B 122.93(12)
C24B Fe1B C4B 105.48(12)
C5B Fe1B C4B 40.44(10)
C2B Fe1B C4B 68.39(12)
C23B Fe1B C4B 119.64(11)
C22B Fe1B C4B 155.55(10)
C3B Fe1B C21B 158.22(12)
C25B Fe1B C21B 40.84(11)
C24B Fe1B C21B 68.54(11)
C5B Fe1B C21B 125.39(10)
C2B Fe1B C21B 123.32(12)
C23B Fe1B C21B 68.44(10)
C22B Fe1B C21B 41.04(10)
C4B Fe1B C21B 160.79(11)
C3B Fe1B C1B 68.39(11)
C25B Fe1B C1B 122.26(10)
C24B Fe1B C1B 156.44(11)
C5B Fe1B C1B 40.85(10)
C2B Fe1B C1B 40.97(10)
C23B Fe1B C1B 162.42(12)
C22B Fe1B C1B 126.46(11)
C4B Fe1B C1B 68.39(11)
C21B Fe1B C1B 109.37(10)
C14F S1B C11B 104.3(9)
C11B S1B C14D 100.9(7)
C11B S1B C14B 99.8(4)
C31B S2B C34B 104.47(12)
C18B Si1B C15B 109.1(4)
C18B Si1B C16B 110.9(5)
C15B Si1B C16B 112.6(5)
C18B Si1B C17B 107.8(4)
C15B Si1B C17B 107.9(3)
C16B Si1B C17B 108.2(5)
C18D Si1D C17D 111.9(7)
C18D Si1D C15D 111.4(6)
C17D Si1D C15D 109.8(6)
C18D Si1D C16D 107.1(6)
C17D Si1D C16D 106.7(6)
C15D Si1D C16D 109.8(6)
C16F Si1F C17F 110.4(9)
C16F Si1F C18F 109.0(8)
C17F Si1F C18F 109.3(9)
C16F Si1F C15F 109.2(8)
C17F Si1F C15F 109.2(8)
C18F Si1F C15F 109.7(8)
C36B Si2B C37B 110.1(2)
C36B Si2B C38B 110.3(2)
C37B Si2B C38B 110.0(2)
C36B Si2B C35B 108.8(2)
C37B Si2B C35B 109.26(17)
C38B Si2B C35B 108.34(17)
C6B C1B C5B 125.1(2)
C6B C1B C2B 127.7(2)
C5B C1B C2B 107.2(2)
C6B C1B Fe1B 127.76(19)
C5B C1B Fe1B 69.16(14)
C2B C1B Fe1B 69.12(14)
C3B C2B C1B 107.5(2)
C3B C2B Fe1B 69.56(16)
C1B C2B Fe1B 69.91(15)
C4B C3B C2B 108.8(2)
C4B C3B Fe1B 70.21(16)
C2B C3B Fe1B 69.79(16)
C3B C4B C5B 108.0(3)
C3B C4B Fe1B 69.46(16)
C5B C4B Fe1B 69.50(16)
C4B C5B C1B 108.4(2)
C4B C5B Fe1B 70.06(15)
C1B C5B Fe1B 69.99(14)
C7B C6B C1B 177.4(3)
C6B C7B C8B 177.9(3)
C13B C8B C9B 118.3(2)
C13B C8B C7B 121.3(2)
C9B C8B C7B 120.4(2)
C10B C9B C8B 120.3(3)
C11B C10B C9B 120.8(2)
C10B C11B C12B 119.1(2)
C10B C11B S1B 120.9(2)
C12B C11B S1B 119.9(2)
C13B C12B C11B 120.2(3)
C8B C13B C12B 121.2(2)
C15B C14B S1B 112.8(8)
C14B C15B Si1B 119.5(6)
C15D C14D S1B 107.0(9)
C14D C15D Si1D 120.1(10)
C15F C14F S1B 109.0(11)
C14F C15F Si1F 121.0(12)
C26B C21B C25B 125.9(2)
C26B C21B C22B 126.7(3)
C25B C21B C22B 107.4(2)
C26B C21B Fe1B 125.84(18)
C25B C21B Fe1B 69.22(15)
C22B C21B Fe1B 69.42(15)
C23B C22B C21B 107.7(3)
C23B C22B Fe1B 69.67(16)
C21B C22B Fe1B 69.54(14)
C24B C23B C22B 108.6(2)
C24B C23B Fe1B 69.59(15)
C22B C23B Fe1B 69.86(15)
C23B C24B C25B 108.1(3)
C23B C24B Fe1B 69.90(16)
C25B C24B Fe1B 69.63(15)
C24B C25B C21B 108.1(2)
C24B C25B Fe1B 69.72(15)
C21B C25B Fe1B 69.94(15)
C27B C26B C21B 178.0(3)
C26B C27B C28B 177.2(3)
C33B C28B C29B 118.1(2)
C33B C28B C27B 122.3(2)
C29B C28B C27B 119.6(2)
C30B C29B C28B 120.3(3)
C29B C30B C31B 121.4(2)
C30B C31B C32B 118.6(2)
C30B C31B S2B 116.74(17)
C32B C31B S2B 124.6(2)
C33B C32B C31B 119.9(2)
C28B C33B C32B 121.7(2)
C35B C34B S2B 116.7(2)
C34B C35B Si2B 112.8(2)

loop_
_geom_bond_atom_site_label_1
_geom_bond_atom_site_label_2
_geom_bond_distance
Fe1A C24A 2.049(2)
Fe1A C5A 2.051(2)
Fe1A C25A 2.053(3)
Fe1A C23A 2.056(2)
Fe1A C22A 2.057(2)
Fe1A C4A 2.057(3)
Fe1A C3A 2.059(3)
Fe1A C2A 2.062(3)
Fe1A C21A 2.066(3)
Fe1A C1A 2.067(2)
S1A C11A 1.780(2)
S1A C14A 1.826(3)
S2A C31A 1.775(2)
S2A C34A 1.815(3)
Si1A C16A 1.843(4)
Si1A C18A 1.868(3)
Si1A C15A 1.870(3)
Si1A C17A 1.873(3)
Si2A C36A 1.864(4)
Si2A C37A 1.867(3)
Si2A C38A 1.869(3)
Si2A C35A 1.881(3)
C1A C5A 1.427(4)
C1A C6A 1.431(3)
C1A C2A 1.445(3)
C2A C3A 1.415(4)
C3A C4A 1.420(4)
C4A C5A 1.420(4)
C6A C7A 1.192(3)
C7A C8A 1.447(3)
C8A C13A 1.390(4)
C8A C9A 1.405(3)
C9A C10A 1.387(3)
C10A C11A 1.383(4)
C11A C12A 1.399(4)
C12A C13A 1.384(3)
C14A C15A 1.523(3)
C21A C26A 1.431(3)
C21A C25A 1.435(4)
C21A C22A 1.440(3)
C22A C23A 1.428(4)
C23A C24A 1.426(4)
C24A C25A 1.421(3)
C26A C27A 1.192(3)
C27A C28A 1.446(3)
C28A C33A 1.390(3)
C28A C29A 1.407(3)
C29A C30A 1.388(3)
C30A C31A 1.393(3)
C31A C32A 1.394(3)
C32A C33A 1.379(3)
C34A C35A 1.525(3)
Fe1B C3B 2.044(3)
Fe1B C25B 2.045(3)
Fe1B C24B 2.046(3)
Fe1B C5B 2.047(3)
Fe1B C2B 2.047(3)
Fe1B C23B 2.050(3)
Fe1B C22B 2.052(3)
Fe1B C4B 2.054(3)
Fe1B C21B 2.054(3)
Fe1B C1B 2.058(2)
S1B C14F 1.764(14)
S1B C11B 1.781(3)
S1B C14D 1.794(13)
S1B C14B 1.823(8)
S2B C31B 1.767(2)
S2B C34B 1.813(3)
Si1B C18B 1.846(8)
Si1B C15B 1.850(6)
Si1B C16B 1.862(9)
Si1B C17B 1.882(7)
Si1D C18D 1.847(11)
Si1D C17D 1.849(10)
Si1D C15D 1.853(9)
Si1D C16D 1.869(10)
Si1F C16F 1.851(13)
Si1F C17F 1.854(13)
Si1F C18F 1.857(13)
Si1F C15F 1.866(12)
Si2B C36B 1.859(5)
Si2B C37B 1.870(4)
Si2B C38B 1.874(4)
Si2B C35B 1.874(3)
C1B C6B 1.432(4)
C1B C5B 1.432(4)
C1B C2B 1.437(3)
C2B C3B 1.421(4)
C3B C4B 1.413(4)
C4B C5B 1.417(4)
C6B C7B 1.200(4)
C7B C8B 1.440(4)
C8B C13B 1.386(4)
C8B C9B 1.403(3)
C9B C10B 1.386(4)
C10B C11B 1.385(4)
C11B C12B 1.387(4)
C12B C13B 1.387(4)
C14B C15B 1.477(10)
C14D C15D 1.471(16)
C14F C15F 1.469(18)
C21B C26B 1.429(4)
C21B C25B 1.430(4)
C21B C22B 1.440(3)
C22B C23B 1.419(4)
C23B C24B 1.418(4)
C24B C25B 1.421(4)
C26B C27B 1.201(4)
C27B C28B 1.436(4)
C28B C33B 1.382(4)
C28B C29B 1.411(3)
C29B C30B 1.377(4)
C30B C31B 1.389(4)
C31B C32B 1.399(3)
C32B C33B 1.390(4)
C34B C35B 1.516(4)
